data_7225454
loop_
_publ_author_name
'Dong, Ruo-Ting'
'Chen, Xin-Li'
'Cui, Xiao'
'Chen, Su-Su'
'Shen, Mo-Yuan'
'Li, Chu-Wen'
'Li, Qian-Hong'
'Hu, Ming-Yuan'
'Huang, Lan-Fen'
'Deng, Hong'

_publ_section_title
;
 Copper(i)--lanthanide(iii) heterometallic metal--organic frameworks
 constructed from 3-(3-pyridyl)acrylic acid: syntheses, structures, and
 properties
;
_journal_issue 29
_journal_name_full CrystEngComm
_journal_page_first 5547
_journal_paper_doi 10.1039/C6CE00637J
_journal_volume 18
_journal_year 2016
_chemical_formula_moiety 'C24 H22 Cl3 Cu3 Dy N3 O8, H2 O'
_chemical_formula_sum 'C24 H24 Cl3 Cu3 Dy N3 O9'
_chemical_formula_weight 957.96
_space_group_crystal_system triclinic
_space_group_IT_number 2
_space_group_name_Hall '-P 1'
_space_group_name_H-M_alt 'P -1'
_symmetry_space_group_name_Hall '-P 1'
_symmetry_space_group_name_H-M 'P -1'
_atom_sites_solution_hydrogens mixed
_audit_creation_date 2016-04-15
_audit_creation_method
;
Olex2 1.2
(compiled 2016.02.19 svn.r3266 for OlexSys, GUI svn.r5155)
;
_audit_update_record
;
2016-06-02 deposited with the CCDC.
2016-06-06 downloaded from the CCDC.
;
_cell_angle_alpha 96.9510(10)
_cell_angle_beta 107.5630(10)
_cell_angle_gamma 98.2930(10)
_cell_formula_units_Z 2
_cell_length_a 9.7527(10)
_cell_length_b 13.1156(14)
_cell_length_c 13.1419(14)
_cell_measurement_reflns_used 5751
_cell_measurement_temperature 296(2)
_cell_measurement_theta_max 25.399
_cell_measurement_theta_min 1.651
_cell_volume 1561.6(3)
_computing_cell_refinement 'Apex2 (Bruker, 2005)'
_computing_data_collection 'Apex2 (Bruker, 2005)'
_computing_data_reduction 'Apex2 (Bruker, 2005)'
_computing_molecular_graphics 'Olex2 (Dolomanov et al., 2009)'
_computing_publication_material 'Olex2 (Dolomanov et al., 2009)'
_computing_structure_refinement 'ShelXL (Sheldrick, 2015)'
_diffrn_ambient_temperature 296.15
_diffrn_measured_fraction_theta_full 0.982
_diffrn_measured_fraction_theta_max 0.982
_diffrn_measurement_device_type 'Bruker AXS SMART APEX CCD diffractometer'
_diffrn_measurement_method '\w scans'
_diffrn_radiation_type MoK\a
_diffrn_radiation_wavelength 0.71073
_diffrn_reflns_av_R_equivalents 0.0211
_diffrn_reflns_av_unetI/netI 0.0416
_diffrn_reflns_Laue_measured_fraction_full 0.982
_diffrn_reflns_Laue_measured_fraction_max 0.982
_diffrn_reflns_limit_h_max 11
_diffrn_reflns_limit_h_min -11
_diffrn_reflns_limit_k_max 10
_diffrn_reflns_limit_k_min -15
_diffrn_reflns_limit_l_max 15
_diffrn_reflns_limit_l_min -15
_diffrn_reflns_number 8218
_diffrn_reflns_point_group_measured_fraction_full 0.982
_diffrn_reflns_point_group_measured_fraction_max 0.982
_diffrn_reflns_theta_full 25.242
_diffrn_reflns_theta_max 25.399
_diffrn_reflns_theta_min 1.651
_exptl_absorpt_coefficient_mu 4.690
_exptl_absorpt_correction_T_max 0.391
_exptl_absorpt_correction_T_min 0.337
_exptl_absorpt_correction_type multi-scan
_exptl_absorpt_process_details 'Apex2 (Bruker, 2005)'
_exptl_crystal_colour green
_exptl_crystal_density_diffrn 2.037
_exptl_crystal_density_method 'not measured'
_exptl_crystal_description block
_exptl_crystal_F_000 930
_exptl_crystal_size_max 0.30
_exptl_crystal_size_mid 0.20
_exptl_crystal_size_min 0.20
_refine_diff_density_max 0.919
_refine_diff_density_min -1.194
_refine_diff_density_rms 0.111
_refine_ls_extinction_coef 0.0019(3)
_refine_ls_extinction_expression Fc^*^=kFc[1+0.001xFc^2^\l^3^/sin(2\q)]^-1/4^
_refine_ls_extinction_method 'SHELXL-2014/7 (Sheldrick 2014'
_refine_ls_goodness_of_fit_ref 1.047
_refine_ls_hydrogen_treatment constr
_refine_ls_matrix_type full
_refine_ls_number_parameters 411
_refine_ls_number_reflns 5646
_refine_ls_number_restraints 0
_refine_ls_restrained_S_all 1.047
_refine_ls_R_factor_all 0.0387
_refine_ls_R_factor_gt 0.0336
_refine_ls_shift/su_max 0.001
_refine_ls_shift/su_mean 0.000
_refine_ls_structure_factor_coef Fsqd
_refine_ls_weighting_details 'w=1/[\s^2^(Fo^2^)+(0.0372P)^2^+2.6034P] where P=(Fo^2^+2Fc^2^)/3'
_refine_ls_weighting_scheme calc
_refine_ls_wR_factor_gt 0.0804
_refine_ls_wR_factor_ref 0.0835
_reflns_Friedel_coverage 0.000
_reflns_number_gt 5054
_reflns_number_total 5751
_reflns_threshold_expression 'I > 2\s(I)'
_cod_data_source_file c6ce00637j2.cif
_cod_data_source_block 1
_cod_depositor_comments 'Adding full bibliography for 7225454--7225470.cif.'
_cod_database_code 7225454
_shelx_space_group_comment
;
The symmetry employed for this shelxl refinement is uniquely defined
by the following loop, which should always be used as a source of
symmetry information in preference to the above space-group names.
They are only intended as comments.
;
_olex2_refinement_description
;
1. Fixed Uiso
 At 1.2 times of:
  All C(H) groups
 At 1.5 times of:
  All O(H,H) groups
2. Uiso/Uaniso restraints and constraints
Uanis(Cu3B) = Uanis(Cu3A)
3. Others
 Sof(O3WB)=Sof(H3WA)=Sof(H3WB)=1-FVAR(1)
 Sof(O3WA)=Sof(H3WC)=Sof(H3WD)=FVAR(1)
 Sof(Cu3B)=1-FVAR(2)
 Sof(Cu3A)=FVAR(2)
4.a Free rotating group:
 O3WB(H3WA,H3WB), O3WA(H3WC,H3WD)
4.b Rotating group:
 O1W(H1WA,H1WB), O2W(H2WA,H2WB)
4.c Aromatic/amide H refined with riding coordinates:
 C2(H2), C10(H10), C11(H11), C3(H3), C18(H18), C19(H19), C24(H24), C21(H21),
 C22(H22), C16(H16), C23(H23), C13(H13), C7(H7), C6(H6), C5(H5), C8(H8),
 C15(H15), C14(H14)
;
_shelx_shelxl_version_number 2014/7
_olex2_submission_special_instructions 'No special instructions were received'

loop_
_space_group_symop_operation_xyz
'x, y, z'
'-x, -y, -z'

loop_
_atom_site_label
_atom_site_type_symbol
_atom_site_fract_x
_atom_site_fract_y
_atom_site_fract_z
_atom_site_U_iso_or_equiv
_atom_site_adp_type
_atom_site_occupancy
_atom_site_site_symmetry_order
_atom_site_calc_flag
_atom_site_refinement_flags_posn
_atom_site_refinement_flags_occupancy
_atom_site_disorder_assembly
_atom_site_disorder_group
Dy1 Dy 0.75879(2) 0.51855(2) 0.50802(2) 0.02558(10) Uani 1 1 d . . A 1
Cu1 Cu -0.17033(10) 0.21701(7) -0.20527(7) 0.0712(3) Uani 1 1 d . . B 1
Cu2 Cu 0.11149(8) 0.11538(8) 0.02080(8) 0.0718(3) Uani 1 1 d . . C 1
Cu3B Cu 0.06534(18) 0.00763(19) 0.1997(2) 0.0854(6) Uani 0.725(4) 1 d . P C 2
Cl2 Cl 0.1259(2) 0.18078(15) 0.20908(15) 0.0752(5) Uani 1 1 d . . . .
Cl3 Cl 0.0056(2) -0.08834(16) 0.31260(18) 0.0828(6) Uani 1 1 d . . . .
Cl1 Cl -0.12676(15) 0.08809(12) -0.06132(12) 0.0495(3) Uani 1 1 d . . . .
O1W O 0.8985(4) 0.6625(3) 0.4608(3) 0.0409(9) Uani 1 1 d . . . .
H1WA H 0.8517 0.6741 0.3966 0.061 Uiso 1 1 d GR . A .
H1WB H 0.9829 0.6480 0.4600 0.061 Uiso 1 1 d GR . . .
O1 O 0.6031(3) 0.3420(3) 0.4408(3) 0.0339(8) Uani 1 1 d . . . .
O2 O 0.8236(3) 0.3522(3) 0.5568(3) 0.0354(8) Uani 1 1 d . . . .
O2W O 0.6872(4) 0.6824(3) 0.5615(3) 0.0391(8) Uani 1 1 d . . . .
H2WA H 0.7471 0.7154 0.6254 0.059 Uiso 1 1 d GR . A .
H2WB H 0.5980 0.6705 0.5657 0.059 Uiso 1 1 d GR . . .
O5 O 0.8610(4) 0.4508(3) 0.3847(3) 0.0398(8) Uani 1 1 d . . . .
O4 O 0.5817(4) 0.5390(3) 0.3544(3) 0.0403(8) Uani 1 1 d . . . .
O6 O 1.0474(3) 0.4148(3) 0.3332(3) 0.0393(8) Uani 1 1 d . . . .
N2 N 0.0014(5) 0.3234(4) -0.1371(4) 0.0502(13) Uani 1 1 d . . . .
N3 N 0.3111(5) 0.1516(4) 0.0170(4) 0.0527(13) Uani 1 1 d . . . .
N1 N 0.3683(5) -0.1511(4) 0.2885(4) 0.0500(12) Uani 1 1 d . . . .
C1 C 0.7054(5) 0.2981(4) 0.4908(4) 0.0307(10) Uani 1 1 d . . . .
C2 C 0.6886(6) 0.1830(4) 0.4706(4) 0.0381(12) Uani 1 1 d . . . .
H2 H 0.7652 0.1529 0.5079 0.046 Uiso 1 1 calc R . . .
C17 C 0.9116(5) 0.4034(4) 0.3211(4) 0.0300(10) Uani 1 1 d . . . .
C10 C 0.3838(6) 0.4974(4) 0.1948(4) 0.0394(12) Uani 1 1 d . . . .
H10 H 0.4470 0.5169 0.1569 0.047 Uiso 1 1 calc R . . .
C11 C 0.2474(5) 0.4551(4) 0.1383(4) 0.0377(12) Uani 1 1 d . . . .
H11 H 0.1818 0.4425 0.1761 0.045 Uiso 1 1 calc R . . .
C3 C 0.5698(6) 0.1214(4) 0.4021(4) 0.0380(12) Uani 1 1 d . . . .
H3 H 0.4941 0.1537 0.3675 0.046 Uiso 1 1 calc R . . .
C18 C 0.8127(5) 0.3288(4) 0.2243(4) 0.0386(12) Uani 1 1 d . . . .
H18 H 0.8535 0.2952 0.1775 0.046 Uiso 1 1 calc R . . .
C19 C 0.6687(5) 0.3079(4) 0.2015(4) 0.0380(12) Uani 1 1 d . . . .
H19 H 0.6312 0.3414 0.2506 0.046 Uiso 1 1 calc R . . .
C24 C 0.4160(5) 0.2155(4) 0.0999(4) 0.0439(13) Uani 1 1 d . . . .
H24 H 0.3892 0.2474 0.1562 0.053 Uiso 1 1 calc R . . .
C20 C 0.5622(6) 0.2370(4) 0.1066(4) 0.0419(13) Uani 1 1 d . . . .
C21 C 0.6005(7) 0.1878(7) 0.0237(6) 0.081(3) Uani 1 1 d . . . .
H21 H 0.6975 0.1987 0.0253 0.097 Uiso 1 1 calc R . . .
C22 C 0.4927(8) 0.1220(8) -0.0618(7) 0.113(4) Uani 1 1 d . . . .
H22 H 0.5169 0.0877 -0.1183 0.136 Uiso 1 1 calc R . . .
C16 C 0.0577(6) 0.3591(4) -0.0298(4) 0.0437(13) Uani 1 1 d . . . .
H16 H 0.0039 0.3373 0.0139 0.052 Uiso 1 1 calc R . . .
C23 C 0.3497(8) 0.1072(7) -0.0635(6) 0.081(2) Uani 1 1 d . . . .
H23 H 0.2778 0.0646 -0.1229 0.097 Uiso 1 1 calc R . . .
C4 C 0.5447(6) 0.0071(4) 0.3748(4) 0.0394(12) Uani 1 1 d . . . .
C12 C 0.1904(6) 0.4262(4) 0.0191(4) 0.0399(12) Uani 1 1 d . . . .
C13 C 0.2676(6) 0.4597(5) -0.0479(5) 0.0533(16) Uani 1 1 d . . . .
H13 H 0.3565 0.5065 -0.0185 0.064 Uiso 1 1 calc R . . .
C7 C 0.4747(8) -0.2050(5) 0.3186(6) 0.0639(19) Uani 1 1 d . . . .
H7 H 0.4513 -0.2775 0.3001 0.077 Uiso 1 1 calc R . . .
C6 C 0.6174(8) -0.1587(5) 0.3756(7) 0.079(2) Uani 1 1 d . . . .
H6 H 0.6886 -0.1994 0.3949 0.094 Uiso 1 1 calc R . . .
C5 C 0.6537(7) -0.0513(5) 0.4039(6) 0.0637(19) Uani 1 1 d . . . .
H5 H 0.7500 -0.0185 0.4420 0.076 Uiso 1 1 calc R . . .
C8 C 0.4055(6) -0.0468(4) 0.3177(5) 0.0446(13) Uani 1 1 d . . . .
H8 H 0.3318 -0.0083 0.2980 0.054 Uiso 1 1 calc R . . .
C15 C 0.0787(7) 0.3551(5) -0.1999(5) 0.0587(18) Uani 1 1 d . . . .
H15 H 0.0414 0.3302 -0.2741 0.070 Uiso 1 1 calc R . . .
C14 C 0.2119(7) 0.4234(6) -0.1585(5) 0.0627(19) Uani 1 1 d . . . .
H14 H 0.2632 0.4445 -0.2040 0.075 Uiso 1 1 calc R . . .
O3WB O 0.984(6) 0.155(3) 0.399(6) 0.127(16) Uani 0.44(7) 1 d . P D 2
H3WA H 0.9248 0.1937 0.4090 0.191 Uiso 0.44(7) 1 d G P D 2
H3WB H 0.9349 0.0964 0.3603 0.191 Uiso 0.44(7) 1 d G P D 2
C9 C 0.4446(5) 0.5163(4) 0.3152(4) 0.0287(10) Uani 1 1 d . . . .
O3 O 0.3593(4) 0.5085(3) 0.3684(3) 0.0464(9) Uani 1 1 d . . . .
O3WA O 1.031(3) 0.1294(18) 0.466(4) 0.110(9) Uani 0.56(7) 1 d . P D 1
H3WC H 0.9935 0.0783 0.4892 0.165 Uiso 0.56(7) 1 d G P D 1
H3WD H 1.0617 0.1063 0.4153 0.165 Uiso 0.56(7) 1 d G P D 1
Cu3A Cu 0.0569(6) 0.0408(5) 0.2504(6) 0.0854(6) Uani 0.275(4) 1 d . P C 1

loop_
_atom_site_aniso_label
_atom_site_aniso_U_11
_atom_site_aniso_U_22
_atom_site_aniso_U_33
_atom_site_aniso_U_23
_atom_site_aniso_U_13
_atom_site_aniso_U_12
Dy1 0.01863(13) 0.02903(14) 0.02484(13) -0.00464(8) 0.00567(8) 0.00196(8)
Cu1 0.0626(5) 0.0581(5) 0.0586(5) -0.0062(4) -0.0058(4) -0.0277(4)
Cu2 0.0308(4) 0.0775(6) 0.0893(7) -0.0076(5) 0.0095(4) -0.0056(4)
Cu3B 0.0558(7) 0.0982(14) 0.0899(16) 0.0140(11) 0.0080(9) 0.0122(8)
Cl2 0.0788(12) 0.0717(12) 0.0595(10) -0.0200(9) 0.0186(9) -0.0008(9)
Cl3 0.0846(14) 0.0733(13) 0.0840(14) 0.0048(10) 0.0222(11) 0.0138(10)
Cl1 0.0343(7) 0.0503(8) 0.0581(9) 0.0080(7) 0.0083(6) 0.0056(6)
O1W 0.0319(19) 0.046(2) 0.047(2) 0.0101(17) 0.0145(17) 0.0086(16)
O1 0.0244(17) 0.0315(19) 0.0386(19) -0.0021(15) 0.0040(14) 0.0031(14)
O2 0.0256(17) 0.0334(19) 0.0379(19) -0.0017(15) 0.0018(15) 0.0007(14)
O2W 0.0273(18) 0.044(2) 0.043(2) -0.0072(16) 0.0125(16) 0.0079(15)
O5 0.0359(19) 0.045(2) 0.036(2) -0.0109(16) 0.0170(16) 0.0048(16)
O4 0.0272(18) 0.048(2) 0.037(2) 0.0023(16) 0.0013(15) 0.0038(16)
O6 0.0203(17) 0.053(2) 0.0348(19) -0.0089(16) 0.0041(14) -0.0002(15)
N2 0.051(3) 0.042(3) 0.038(3) 0.002(2) -0.004(2) -0.011(2)
N3 0.028(2) 0.066(3) 0.049(3) -0.003(2) 0.003(2) -0.006(2)
N1 0.053(3) 0.032(3) 0.047(3) 0.001(2) 0.001(2) -0.010(2)
C1 0.026(2) 0.036(3) 0.031(3) 0.000(2) 0.014(2) 0.003(2)
C2 0.034(3) 0.029(3) 0.046(3) 0.004(2) 0.007(2) 0.004(2)
C17 0.025(2) 0.030(3) 0.031(3) -0.001(2) 0.006(2) 0.0039(19)
C10 0.032(3) 0.047(3) 0.034(3) 0.005(2) 0.007(2) 0.001(2)
C11 0.033(3) 0.040(3) 0.034(3) 0.001(2) 0.008(2) -0.001(2)
C3 0.033(3) 0.031(3) 0.044(3) 0.002(2) 0.005(2) 0.004(2)
C18 0.026(3) 0.045(3) 0.036(3) -0.014(2) 0.007(2) 0.001(2)
C19 0.025(2) 0.046(3) 0.038(3) -0.008(2) 0.010(2) 0.003(2)
C24 0.029(3) 0.049(3) 0.043(3) -0.009(2) 0.008(2) -0.005(2)
C20 0.030(3) 0.050(3) 0.038(3) -0.006(2) 0.009(2) -0.002(2)
C21 0.040(3) 0.118(7) 0.062(4) -0.043(4) 0.023(3) -0.024(4)
C22 0.058(5) 0.179(10) 0.068(5) -0.072(6) 0.034(4) -0.037(5)
C16 0.040(3) 0.042(3) 0.039(3) 0.002(2) 0.006(2) -0.004(2)
C23 0.052(4) 0.112(7) 0.050(4) -0.027(4) 0.008(3) -0.020(4)
C4 0.038(3) 0.032(3) 0.039(3) 0.002(2) 0.004(2) -0.001(2)
C12 0.040(3) 0.037(3) 0.032(3) 0.001(2) 0.001(2) 0.001(2)
C13 0.044(3) 0.064(4) 0.035(3) 0.007(3) 0.001(3) -0.016(3)
C7 0.069(4) 0.029(3) 0.075(5) 0.005(3) -0.001(4) 0.003(3)
C6 0.066(5) 0.038(4) 0.111(6) 0.009(4) -0.005(4) 0.018(3)
C5 0.039(3) 0.041(4) 0.091(5) 0.004(3) -0.007(3) 0.008(3)
C8 0.040(3) 0.036(3) 0.048(3) 0.001(2) 0.003(3) 0.006(2)
C15 0.072(4) 0.054(4) 0.028(3) 0.004(3) 0.000(3) -0.016(3)
C14 0.064(4) 0.075(5) 0.039(3) 0.017(3) 0.008(3) -0.008(4)
O3WB 0.113(19) 0.096(16) 0.18(4) -0.03(2) 0.07(2) 0.022(16)
C9 0.029(2) 0.029(3) 0.026(2) -0.0031(19) 0.008(2) 0.0053(19)
O3 0.042(2) 0.058(2) 0.041(2) 0.0012(18) 0.0217(18) 0.0025(18)
O3WA 0.084(11) 0.067(9) 0.17(2) -0.008(12) 0.035(15) 0.011(7)
Cu3A 0.0558(7) 0.0982(14) 0.0899(16) 0.0140(11) 0.0080(9) 0.0122(8)

loop_
_atom_type_symbol
_atom_type_description
_atom_type_scat_dispersion_real
_atom_type_scat_dispersion_imag
_atom_type_scat_source
C C 0.0033 0.0016 'International Tables Vol C Tables 4.2.6.8 and 6.1.1.4'
H H 0.0000 0.0000 'International Tables Vol C Tables 4.2.6.8 and 6.1.1.4'
Cl Cl 0.1484 0.1585 'International Tables Vol C Tables 4.2.6.8 and 6.1.1.4'
Cu Cu 0.3201 1.2651 'International Tables Vol C Tables 4.2.6.8 and 6.1.1.4'
Dy Dy -0.1892 4.4098 'International Tables Vol C Tables 4.2.6.8 and 6.1.1.4'
N N 0.0061 0.0033 'International Tables Vol C Tables 4.2.6.8 and 6.1.1.4'
O O 0.0106 0.0060 'International Tables Vol C Tables 4.2.6.8 and 6.1.1.4'

loop_
_geom_angle_atom_site_label_1
_geom_angle_atom_site_label_2
_geom_angle_atom_site_label_3
_geom_angle
_geom_angle_site_symmetry_1
_geom_angle_site_symmetry_3
O1W Dy1 O1 145.13(12) . .
O1W Dy1 O2 130.27(12) . .
O1W Dy1 O2W 70.04(12) . .
O2 Dy1 O1 53.01(10) . .
O2W Dy1 O1 128.18(11) . .
O2W Dy1 O2 147.60(12) . .
O5 Dy1 O1W 71.71(13) . .
O5 Dy1 O1 78.98(12) . .
O5 Dy1 O2 72.71(13) . .
O5 Dy1 O2W 138.36(13) . .
O5 Dy1 O4 82.93(13) . .
O5 Dy1 O6 105.90(12) . 2_766
O4 Dy1 O1W 81.63(12) . .
O4 Dy1 O1 76.33(12) . .
O4 Dy1 O2 126.55(12) . .
O4 Dy1 O2W 75.90(12) . .
O4 Dy1 O6 151.95(14) . 2_766
O6 Dy1 O1W 76.31(13) 2_766 .
O6 Dy1 O1 131.07(12) 2_766 .
O6 Dy1 O2 81.34(12) 2_766 .
O6 Dy1 O2W 80.39(12) 2_766 .
O3 Dy1 O1W 138.44(13) 2_666 .
O3 Dy1 O1 74.36(13) 2_666 .
O3 Dy1 O2 78.48(13) 2_666 .
O3 Dy1 O2W 72.33(13) 2_666 .
O3 Dy1 O5 148.87(14) 2_666 .
O3 Dy1 O4 105.69(13) 2_666 .
O3 Dy1 O6 80.70(13) 2_666 2_766
N2 Cu1 Cl1 99.41(15) . .
N2 Cu1 N1 160.5(2) . 2
N1 Cu1 Cl1 97.05(15) 2 .
Cl1 Cu2 Cl2 100.68(7) . .
N3 Cu2 Cl2 105.38(16) . .
N3 Cu2 Cl1 149.93(16) . .
Cl2 Cu3B Cl1 112.10(12) . 2
Cl3 Cu3B Cl2 132.61(17) . .
Cl3 Cu3B Cl1 113.79(12) . 2
Cu3A Cl2 Cu2 98.7(2) . .
Cu2 Cl1 Cu1 106.25(6) . .
Dy1 O1W H1WA 110.8 . .
Dy1 O1W H1WB 110.2 . .
H1WA O1W H1WB 108.2 . .
C1 O1 Dy1 92.4(3) . .
C1 O2 Dy1 93.3(3) . .
Dy1 O2W H2WA 111.0 . .
Dy1 O2W H2WB 110.7 . .
H2WA O2W H2WB 107.9 . .
C17 O5 Dy1 172.8(3) . .
C9 O4 Dy1 136.9(3) . .
C17 O6 Dy1 127.2(3) . 2_766
C16 N2 Cu1 124.7(4) . .
C15 N2 Cu1 116.9(4) . .
C15 N2 C16 118.0(5) . .
C24 N3 Cu2 121.0(4) . .
C23 N3 Cu2 121.0(4) . .
C23 N3 C24 117.7(5) . .
C7 N1 Cu1 122.5(4) . 2
C7 N1 C8 116.8(5) . .
C8 N1 Cu1 120.7(4) . 2
O1 C1 C2 120.3(4) . .
O2 C1 O1 120.6(4) . .
O2 C1 C2 119.0(4) . .
C1 C2 H2 118.7 . .
C3 C2 C1 122.7(5) . .
C3 C2 H2 118.7 . .
O5 C17 O6 123.7(4) . .
O5 C17 C18 120.4(4) . .
O6 C17 C18 116.0(4) . .
C11 C10 H10 117.6 . .
C11 C10 C9 124.7(5) . .
C9 C10 H10 117.6 . .
C10 C11 H11 117.6 . .
C10 C11 C12 124.8(5) . .
C12 C11 H11 117.6 . .
C2 C3 H3 116.7 . .
C2 C3 C4 126.6(5) . .
C4 C3 H3 116.7 . .
C17 C18 H18 118.6 . .
C19 C18 C17 122.9(5) . .
C19 C18 H18 118.6 . .
C18 C19 H19 116.7 . .
C18 C19 C20 126.6(5) . .
C20 C19 H19 116.7 . .
N3 C24 H24 118.0 . .
N3 C24 C20 123.9(5) . .
C20 C24 H24 118.0 . .
C24 C20 C19 119.5(5) . .
C21 C20 C19 123.1(5) . .
C21 C20 C24 117.4(5) . .
C20 C21 H21 120.5 . .
C20 C21 C22 118.9(6) . .
C22 C21 H21 120.5 . .
C21 C22 H22 120.0 . .
C23 C22 C21 120.0(7) . .
C23 C22 H22 120.0 . .
N2 C16 H16 118.1 . .
N2 C16 C12 123.8(5) . .
C12 C16 H16 118.1 . .
N3 C23 C22 122.1(6) . .
N3 C23 H23 119.0 . .
C22 C23 H23 119.0 . .
C5 C4 C3 123.9(5) . .
C8 C4 C3 119.0(5) . .
C8 C4 C5 117.1(5) . .
C16 C12 C11 119.6(5) . .
C16 C12 C13 117.2(5) . .
C13 C12 C11 123.2(5) . .
C12 C13 H13 120.0 . .
C14 C13 C12 119.9(5) . .
C14 C13 H13 120.0 . .
N1 C7 H7 118.4 . .
N1 C7 C6 123.2(6) . .
C6 C7 H7 118.4 . .
C7 C6 H6 120.4 . .
C7 C6 C5 119.2(6) . .
C5 C6 H6 120.4 . .
C4 C5 H5 120.5 . .
C6 C5 C4 119.0(6) . .
C6 C5 H5 120.5 . .
N1 C8 C4 124.7(5) . .
N1 C8 H8 117.6 . .
C4 C8 H8 117.6 . .
N2 C15 H15 118.8 . .
N2 C15 C14 122.4(5) . .
C14 C15 H15 118.8 . .
C13 C14 H14 120.7 . .
C15 C14 C13 118.6(6) . .
C15 C14 H14 120.7 . .
H3WA O3WB H3WB 109.4 . .
O4 C9 C10 115.6(4) . .
O3 C9 O4 125.3(4) . .
O3 C9 C10 119.1(4) . .
C9 O3 Dy1 167.7(4) . 2_666
H3WC O3WA H3WD 109.5 . .
Cl3 Cu3A Cl2 172.1(4) . .

loop_
_geom_bond_atom_site_label_1
_geom_bond_atom_site_label_2
_geom_bond_distance
_geom_bond_site_symmetry_2
Dy1 O1W 2.420(3) .
Dy1 O1 2.476(3) .
Dy1 O2 2.462(3) .
Dy1 O2W 2.442(3) .
Dy1 O5 2.300(3) .
Dy1 O4 2.300(3) .
Dy1 O6 2.322(3) 2_766
Dy1 O3 2.290(4) 2_666
Cu1 Cl1 2.6673(18) .
Cu1 N2 1.916(4) .
Cu1 N1 1.920(5) 2
Cu2 Cl2 2.474(2) .
Cu2 Cl1 2.2012(16) .
Cu2 N3 1.953(5) .
Cu3B Cl2 2.241(3) .
Cu3B Cl3 2.210(3) .
Cu3B Cl1 2.359(4) 2
Cl2 Cu3A 2.055(7) .
Cl3 Cu3A 2.031(7) .
Cl1 Cu3B 2.359(4) 2
O1W H1WA 0.8737 .
O1W H1WB 0.8726 .
O1 C1 1.273(6) .
O2 C1 1.264(5) .
O2W H2WA 0.8819 .
O2W H2WB 0.8810 .
O5 C17 1.242(6) .
O4 C9 1.255(5) .
O6 Dy1 2.322(3) 2_766
O6 C17 1.269(5) .
N2 C16 1.344(7) .
N2 C15 1.339(8) .
N3 C24 1.340(7) .
N3 C23 1.325(9) .
N1 Cu1 1.920(5) 2
N1 C7 1.328(8) .
N1 C8 1.339(7) .
C1 C2 1.476(7) .
C2 H2 0.9300 .
C2 C3 1.315(7) .
C17 C18 1.481(6) .
C10 H10 0.9300 .
C10 C11 1.311(7) .
C10 C9 1.487(7) .
C11 H11 0.9300 .
C11 C12 1.475(7) .
C3 H3 0.9300 .
C3 C4 1.465(7) .
C18 H18 0.9300 .
C18 C19 1.323(7) .
C19 H19 0.9300 .
C19 C20 1.469(7) .
C24 H24 0.9300 .
C24 C20 1.386(7) .
C20 C21 1.374(8) .
C21 H21 0.9300 .
C21 C22 1.380(9) .
C22 H22 0.9300 .
C22 C23 1.373(10) .
C16 H16 0.9300 .
C16 C12 1.377(7) .
C23 H23 0.9300 .
C4 C5 1.388(8) .
C4 C8 1.373(7) .
C12 C13 1.390(8) .
C13 H13 0.9300 .
C13 C14 1.384(8) .
C7 H7 0.9300 .
C7 C6 1.372(9) .
C6 H6 0.9300 .
C6 C5 1.377(9) .
C5 H5 0.9300 .
C8 H8 0.9300 .
C15 H15 0.9300 .
C15 C14 1.381(8) .
C14 H14 0.9300 .
O3WB H3WA 0.8503 .
O3WB H3WB 0.8501 .
C9 O3 1.238(6) .
O3 Dy1 2.290(4) 2_666
O3WA H3WC 0.8499 .
O3WA H3WD 0.8498 .

loop_
_geom_torsion_atom_site_label_1
_geom_torsion_atom_site_label_2
_geom_torsion_atom_site_label_3
_geom_torsion_atom_site_label_4
_geom_torsion
_geom_torsion_site_symmetry_1
_geom_torsion_site_symmetry_4
Dy1 O1 C1 O2 7.8(5) . .
Dy1 O1 C1 C2 -170.8(4) . .
Dy1 O2 C1 O1 -7.9(5) . .
Dy1 O2 C1 C2 170.8(4) . .
Dy1 O4 C9 C10 -150.8(4) . .
Dy1 O4 C9 O3 29.1(8) . .
Dy1 O6 C17 O5 19.9(7) 2_766 .
Dy1 O6 C17 C18 -160.4(3) 2_766 .
Cu1 N2 C16 C12 171.9(4) . .
Cu1 N2 C15 C14 -173.4(6) . .
Cu1 N1 C7 C6 178.2(6) 2 .
Cu1 N1 C8 C4 -178.4(5) 2 .
Cu2 N3 C24 C20 174.1(5) . .
Cu2 N3 C23 C22 -172.3(8) . .
O1 C1 C2 C3 -0.4(8) . .
O2 C1 C2 C3 -179.1(5) . .
O5 C17 C18 C19 -1.0(8) . .
O4 C9 O3 Dy1 -33(2) . 2_666
O6 C17 C18 C19 179.3(5) . .
N2 C16 C12 C11 -175.8(5) . .
N2 C16 C12 C13 1.4(9) . .
N2 C15 C14 C13 0.4(11) . .
N3 C24 C20 C19 -179.6(6) . .
N3 C24 C20 C21 -1.2(10) . .
N1 C7 C6 C5 0.2(13) . .
C1 C2 C3 C4 178.3(5) . .
C2 C3 C4 C5 -11.7(10) . .
C2 C3 C4 C8 167.8(6) . .
C17 C18 C19 C20 178.6(5) . .
C10 C11 C12 C16 163.4(6) . .
C10 C11 C12 C13 -13.6(9) . .
C10 C9 O3 Dy1 146.5(14) . 2_666
C11 C10 C9 O4 167.3(5) . .
C11 C10 C9 O3 -12.6(8) . .
C11 C12 C13 C14 175.4(6) . .
C3 C4 C5 C6 178.9(7) . .
C3 C4 C8 N1 -179.6(5) . .
C18 C19 C20 C24 173.7(6) . .
C18 C19 C20 C21 -4.7(10) . .
C19 C20 C21 C22 179.6(8) . .
C24 N3 C23 C22 2.4(13) . .
C24 C20 C21 C22 1.2(12) . .
C20 C21 C22 C23 0.4(16) . .
C21 C22 C23 N3 -2.3(17) . .
C16 N2 C15 C14 -0.8(10) . .
C16 C12 C13 C14 -1.7(9) . .
C23 N3 C24 C20 -0.6(10) . .
C12 C13 C14 C15 0.8(11) . .
C7 N1 C8 C4 0.8(9) . .
C7 C6 C5 C4 0.6(13) . .
C5 C4 C8 N1 0.0(10) . .
C8 N1 C7 C6 -0.9(11) . .
C8 C4 C5 C6 -0.7(11) . .
C15 N2 C16 C12 -0.2(9) . .
C9 C10 C11 C12 -173.3(5) . .
